data_7224277
loop_
_publ_author_name
'Kumar, Gulshan'
'Kumar, Girijesh'
'Gupta, Rajeev'

_publ_section_title
;
 Lanthanide-based coordination polymers as the promising heterogeneous
 catalysts for ring-opening reactions
;
_journal_name_full 'RSC Adv.'
_journal_paper_doi 10.1039/C5RA26283F
_journal_year 2016
_chemical_formula_moiety 'C42 H24 Co Eu N6 O17, 8(O)'
_chemical_formula_sum 'C42 H24 Co Eu N6 O25'
_chemical_formula_weight 1223.56
_chemical_name_systematic
;
 ?
;
_space_group_IT_number 14
_symmetry_cell_setting monoclinic
_symmetry_space_group_name_Hall '-P 2yn'
_symmetry_space_group_name_H-M 'P 1 21/n 1'
_atom_sites_solution_hydrogens geom
_atom_sites_solution_primary direct
_atom_sites_solution_secondary difmap
_audit_creation_method SHELXL-97
_audit_update_record
;
2016-02-10 deposited with the CCDC.
2016-02-15 downloaded from the CCDC.
;
_cell_angle_alpha 90.00
_cell_angle_beta 99.292(5)
_cell_angle_gamma 90.00
_cell_formula_units_Z 4
_cell_length_a 20.9010(8)
_cell_length_b 9.7122(4)
_cell_length_c 25.5412(16)
_cell_measurement_reflns_used 8338
_cell_measurement_temperature 173(2)
_cell_measurement_theta_max 29.2117
_cell_measurement_theta_min 2.8989
_cell_volume 5116.7(4)
_computing_cell_refinement 'X-calibur S SAINT'
_computing_data_collection 'X-calibur S oxford'
_computing_data_reduction 'X-calibur S SAINT'
_computing_molecular_graphics 'Oxford SHELXTL'
_computing_publication_material 'Oxford SHELXTL'
_computing_structure_refinement 'SHELXL-97 (Sheldrick, 1997)'
_computing_structure_solution 'SHELXS-97 (Sheldrick, 1990)'
_diffrn_ambient_temperature 173(2)
_diffrn_measured_fraction_theta_full 0.999
_diffrn_measured_fraction_theta_max 0.999
_diffrn_measurement_device_type 'X-calibur S oxford'
_diffrn_measurement_method '\w scans'
_diffrn_radiation_monochromator graphite
_diffrn_radiation_source 'fine-focus sealed tube'
_diffrn_radiation_type MoK\a
_diffrn_radiation_wavelength 0.71073
_diffrn_reflns_av_R_equivalents 0.0546
_diffrn_reflns_av_sigmaI/netI 0.0498
_diffrn_reflns_limit_h_max 25
_diffrn_reflns_limit_h_min -25
_diffrn_reflns_limit_k_max 11
_diffrn_reflns_limit_k_min -11
_diffrn_reflns_limit_l_max 31
_diffrn_reflns_limit_l_min -18
_diffrn_reflns_number 43018
_diffrn_reflns_theta_full 26.00
_diffrn_reflns_theta_max 26.00
_diffrn_reflns_theta_min 2.90
_exptl_absorpt_coefficient_mu 1.629
_exptl_absorpt_correction_T_max 0.8541
_exptl_absorpt_correction_T_min 0.6862
_exptl_absorpt_correction_type multi-scan
_exptl_absorpt_process_details 'SADABS (Sheldrick, 1996)'
_exptl_crystal_colour green
_exptl_crystal_density_diffrn 1.588
_exptl_crystal_density_method 'not measured'
_exptl_crystal_description block
_exptl_crystal_F_000 2432
_exptl_crystal_size_max 0.25
_exptl_crystal_size_mid 0.12
_exptl_crystal_size_min 0.10
_refine_diff_density_max 0.796
_refine_diff_density_min -0.906
_refine_diff_density_rms 0.105
_refine_ls_extinction_method none
_refine_ls_goodness_of_fit_ref 1.063
_refine_ls_hydrogen_treatment constr
_refine_ls_matrix_type full
_refine_ls_number_parameters 701
_refine_ls_number_reflns 10036
_refine_ls_number_restraints 0
_refine_ls_restrained_S_all 1.063
_refine_ls_R_factor_all 0.0537
_refine_ls_R_factor_gt 0.0442
_refine_ls_shift/su_max 0.002
_refine_ls_shift/su_mean 0.000
_refine_ls_structure_factor_coef Fsqd
_refine_ls_weighting_details 'calc w=1/[\s^2^(Fo^2^)+(0.0525P)^2^+8.3254P] where P=(Fo^2^+2Fc^2^)/3'
_refine_ls_weighting_scheme calc
_refine_ls_wR_factor_gt 0.1093
_refine_ls_wR_factor_ref 0.1142
_reflns_number_gt 8718
_reflns_number_total 10036
_reflns_threshold_expression >2sigma(I)
_cod_data_source_file c5ra26283f2.cif
_cod_data_source_block 1-Eu
_cod_original_sg_symbol_H-M 'P 21/n'
_cod_database_code 7224277

loop_
_symmetry_equiv_pos_as_xyz
'x, y, z'
'-x+1/2, y+1/2, -z+1/2'
'-x, -y, -z'
'x-1/2, -y-1/2, z-1/2'

loop_
_atom_site_label
_atom_site_type_symbol
_atom_site_fract_x
_atom_site_fract_y
_atom_site_fract_z
_atom_site_U_iso_or_equiv
_atom_site_adp_type
_atom_site_occupancy
_atom_site_symmetry_multiplicity
_atom_site_calc_flag
_atom_site_refinement_flags
_atom_site_disorder_assembly
_atom_site_disorder_group
C1 C 0.5680(2) -0.1009(5) 0.30449(18) 0.0266(10) Uani 1 1 d . . .
C2 C 0.6157(2) -0.0121(4) 0.33878(18) 0.0262(10) Uani 1 1 d . . .
C3 C 0.6383(3) -0.0518(5) 0.3898(2) 0.0402(13) Uani 1 1 d . . .
H3 H 0.6225 -0.1340 0.4033 0.048 Uiso 1 1 calc R . .
C4 C 0.6837(3) 0.0263(5) 0.4218(2) 0.0415(14) Uani 1 1 d . . .
H4 H 0.6983 -0.0014 0.4574 0.050 Uiso 1 1 calc R . .
C5 C 0.7083(2) 0.1446(4) 0.40244(18) 0.0231(9) Uani 1 1 d . . .
C6 C 0.6854(3) 0.1849(5) 0.3515(2) 0.0385(13) Uani 1 1 d . . .
H6 H 0.7010 0.2674 0.3381 0.046 Uiso 1 1 calc R . .
C7 C 0.6396(3) 0.1057(5) 0.3195(2) 0.0409(13) Uani 1 1 d . . .
H7 H 0.6246 0.1333 0.2839 0.049 Uiso 1 1 calc R . .
C8 C 0.8177(2) 0.1749(5) 0.4392(2) 0.0312(11) Uani 1 1 d . . .
C9 C 0.8642(2) 0.2641(4) 0.4745(2) 0.0265(10) Uani 1 1 d . . .
C10 C 0.9309(2) 0.2485(5) 0.4866(2) 0.0373(12) Uani 1 1 d . . .
H10 H 0.9523 0.1752 0.4718 0.045 Uiso 1 1 calc R . .
C11 C 0.9654(2) 0.3425(5) 0.5206(2) 0.0370(12) Uani 1 1 d . . .
H11 H 1.0110 0.3333 0.5298 0.044 Uiso 1 1 calc R . .
C12 C 0.9341(2) 0.4497(5) 0.5414(2) 0.0315(11) Uani 1 1 d . . .
H12 H 0.9577 0.5141 0.5650 0.038 Uiso 1 1 calc R . .
C13 C 0.86757(19) 0.4613(4) 0.52702(17) 0.0213(9) Uani 1 1 d . . .
C14 C 0.8239(2) 0.5632(4) 0.54651(17) 0.0227(9) Uani 1 1 d . . .
C15 C 0.7135(2) 0.6279(4) 0.54160(17) 0.0207(9) Uani 1 1 d . . .
C16 C 0.7027(2) 0.6228(5) 0.59392(19) 0.0308(11) Uani 1 1 d . . .
H16 H 0.7278 0.5631 0.6186 0.037 Uiso 1 1 calc R . .
C17 C 0.6558(2) 0.7040(5) 0.6097(2) 0.0333(11) Uani 1 1 d . . .
H17 H 0.6499 0.7021 0.6458 0.040 Uiso 1 1 calc R . .
C18 C 0.6171(2) 0.7885(4) 0.57464(19) 0.0257(10) Uani 1 1 d . . .
C19 C 0.6262(2) 0.7898(5) 0.5219(2) 0.0294(10) Uani 1 1 d . . .
H19 H 0.5994 0.8456 0.4968 0.035 Uiso 1 1 calc R . .
C20 C 0.6743(2) 0.7103(4) 0.50585(19) 0.0271(10) Uani 1 1 d . . .
H20 H 0.6805 0.7123 0.4698 0.033 Uiso 1 1 calc R . .
C21 C 0.5701(2) 0.8860(5) 0.5927(2) 0.0335(11) Uani 1 1 d . . .
C22 C 0.8879(2) -0.0520(4) 0.67787(17) 0.0225(9) Uani 1 1 d . . .
C23 C 0.8411(2) 0.0358(4) 0.64251(17) 0.0228(9) Uani 1 1 d . . .
C24 C 0.7898(2) -0.0243(4) 0.60924(19) 0.0310(11) Uani 1 1 d . . .
H24 H 0.7827 -0.1207 0.6106 0.037 Uiso 1 1 calc R . .
C25 C 0.7490(2) 0.0574(5) 0.5740(2) 0.0325(11) Uani 1 1 d . . .
H25 H 0.7146 0.0159 0.5505 0.039 Uiso 1 1 calc R . .
C26 C 0.7577(2) 0.1994(4) 0.57255(17) 0.0215(9) Uani 1 1 d . . .
C27 C 0.8075(2) 0.2585(4) 0.60788(19) 0.0264(10) Uani 1 1 d . . .
H27 H 0.8128 0.3556 0.6086 0.032 Uiso 1 1 calc R . .
C28 C 0.8492(2) 0.1768(5) 0.64203(18) 0.0274(10) Uani 1 1 d . . .
H28 H 0.8839 0.2180 0.6654 0.033 Uiso 1 1 calc R . .
C29 C 0.6544(2) 0.2818(5) 0.53491(19) 0.0266(10) Uani 1 1 d . . .
C30 C 0.61779(19) 0.3518(4) 0.48732(17) 0.0209(9) Uani 1 1 d . . .
C31 C 0.5512(2) 0.3634(5) 0.4737(2) 0.0313(11) Uani 1 1 d . . .
H31 H 0.5229 0.3245 0.4954 0.038 Uiso 1 1 calc R . .
C32 C 0.5270(2) 0.4332(5) 0.4278(2) 0.0345(12) Uani 1 1 d . . .
H32 H 0.4815 0.4435 0.4178 0.041 Uiso 1 1 calc R . .
C33 C 0.5680(2) 0.4883(5) 0.39614(18) 0.0282(10) Uani 1 1 d . . .
H33 H 0.5513 0.5355 0.3643 0.034 Uiso 1 1 calc R . .
C34 C 0.6339(2) 0.4733(4) 0.41181(17) 0.0216(9) Uani 1 1 d . . .
C35 C 0.6875(2) 0.5298(4) 0.38569(17) 0.0214(9) Uani 1 1 d . . .
C36 C 0.8011(2) 0.5614(4) 0.39634(17) 0.0213(9) Uani 1 1 d . . .
C37 C 0.8179(2) 0.6970(5) 0.4085(2) 0.0305(11) Uani 1 1 d . . .
H37 H 0.7922 0.7504 0.4284 0.037 Uiso 1 1 calc R . .
C38 C 0.8712(2) 0.7552(4) 0.3921(2) 0.0318(11) Uani 1 1 d . . .
H38 H 0.8821 0.8485 0.4005 0.038 Uiso 1 1 calc R . .
C39 C 0.9092(2) 0.6783(4) 0.36329(19) 0.0247(9) Uani 1 1 d . . .
C40 C 0.8935(2) 0.5419(5) 0.3516(2) 0.0327(11) Uani 1 1 d . . .
H40 H 0.9194 0.4884 0.3319 0.039 Uiso 1 1 calc R . .
C41 C 0.8397(2) 0.4837(5) 0.3686(2) 0.0315(11) Uani 1 1 d . . .
H41 H 0.8294 0.3897 0.3612 0.038 Uiso 1 1 calc R . .
C42 C 0.9659(2) 0.7403(5) 0.3431(2) 0.0303(11) Uani 1 1 d . . .
N1 N 0.75737(17) 0.2207(3) 0.43542(15) 0.0225(8) Uani 1 1 d . . .
N2 N 0.83514(15) 0.3683(3) 0.49446(14) 0.0189(7) Uani 1 1 d . . .
N3 N 0.76218(15) 0.5460(3) 0.52404(14) 0.0198(7) Uani 1 1 d . . .
N4 N 0.74532(15) 0.5027(3) 0.41344(14) 0.0187(7) Uani 1 1 d . . .
N5 N 0.65654(15) 0.4052(3) 0.45650(13) 0.0180(7) Uani 1 1 d . . .
N6 N 0.71775(17) 0.2799(3) 0.53365(15) 0.0210(8) Uani 1 1 d . . .
O1 O 0.67564(15) 0.5957(4) 0.34342(13) 0.0347(8) Uani 1 1 d . . .
O2 O 0.62614(16) 0.2344(4) 0.57056(15) 0.0428(10) Uani 1 1 d . . .
O1W O 0.94217(16) -0.0727(4) 0.80233(13) 0.0379(8) Uani 1 1 d . . .
O3 O 0.83723(18) 0.0730(4) 0.41719(18) 0.0595(13) Uani 1 1 d . . .
O2W O 0.91012(18) -0.3750(4) 0.78419(16) 0.0522(11) Uani 1 1 d . . .
O4 O 0.84572(15) 0.6502(3) 0.58105(14) 0.0365(8) Uani 1 1 d . . .
O3W O 0.9365(2) -0.4146(4) 0.67602(16) 0.0560(12) Uani 1 1 d . . .
O5 O 0.54077(15) -0.1996(3) 0.32464(12) 0.0283(7) Uani 1 1 d . . .
O4W O 1.0347(2) -0.2174(4) 0.66020(15) 0.0480(10) Uani 1 1 d . . .
O6 O 0.55551(19) -0.0784(4) 0.25554(14) 0.0477(10) Uani 1 1 d . . .
O5W O 1.07423(16) -0.0784(4) 0.76079(14) 0.0409(9) Uani 1 1 d . . .
O7 O 0.53304(19) 0.9476(4) 0.55383(15) 0.0504(10) Uani 1 1 d . . .
H7A H 0.5151 1.0157 0.5656 0.076 Uiso 1 1 calc R . .
O6W O 0.9427(2) 0.8282(5) 0.56978(19) 0.0376(15) Uani 0.727(8) 1 d P A 1
O8 O 0.5675(2) 0.9060(4) 0.63944(15) 0.0508(10) Uani 1 1 d . . .
O7W O 0.9466(3) 0.2102(5) 0.7803(2) 0.095(2) Uani 1 1 d . . .
O9 O 0.87098(15) -0.1686(3) 0.69235(14) 0.0333(8) Uani 1 1 d . . .
O8W O 0.6719(2) 0.3440(7) 0.6700(2) 0.0933(18) Uani 1 1 d . . .
O10 O 0.94525(13) -0.0106(3) 0.69200(13) 0.0274(7) Uani 1 1 d . . .
O9W O 0.7409(4) 0.7152(10) 0.2661(3) 0.075(3) Uani 0.727(8) 1 d P A 1
O11 O 0.97205(18) 0.8725(3) 0.35314(19) 0.0498(11) Uani 1 1 d . . .
H11A H 1.0067 0.9012 0.3443 0.075 Uiso 1 1 calc R . .
O10W O 0.6545(3) 0.6140(10) 0.1833(3) 0.078(2) Uani 0.727(8) 1 d P A 1
O12 O 1.00244(16) 0.6759(4) 0.32036(17) 0.0462(10) Uani 1 1 d . . .
O11W O 0.7448(6) 0.2499(11) 0.7667(5) 0.206(5) Uiso 1 1 d . . .
O12W O 0.50005(16) 1.1920(4) 0.58043(14) 0.0364(8) Uani 1 1 d . . .
Co1 Co 0.74577(2) 0.38703(5) 0.47614(2) 0.01520(13) Uani 1 1 d . . .
Eu1 Eu 0.980320(11) -0.23041(2) 0.738784(9) 0.02287(8) Uani 1 1 d . . .
O13W O 0.8000(6) 0.481(2) 0.7304(6) 0.353(10) Uani 1 1 d . . .
O6W1 O 0.9237(6) 0.9280(13) 0.5386(5) 0.040(4) Uani 0.273(8) 1 d P A 2
O14 O 0.6787(9) 0.515(2) 0.2008(7) 0.064(6) Uani 0.273(8) 1 d P A 2
O9W1 O 0.7458(13) 0.825(3) 0.2697(8) 0.096(8) Uani 0.273(8) 1 d P A 2

loop_
_atom_site_aniso_label
_atom_site_aniso_U_11
_atom_site_aniso_U_22
_atom_site_aniso_U_33
_atom_site_aniso_U_23
_atom_site_aniso_U_13
_atom_site_aniso_U_12
C1 0.031(2) 0.027(2) 0.020(2) -0.0014(19) 0.001(2) -0.0105(19)
C2 0.028(2) 0.028(2) 0.020(2) -0.0027(19) -0.0030(19) -0.0079(19)
C3 0.055(3) 0.034(3) 0.027(3) 0.002(2) -0.006(3) -0.023(2)
C4 0.051(3) 0.043(3) 0.025(3) 0.009(2) -0.012(2) -0.024(2)
C5 0.022(2) 0.021(2) 0.024(2) -0.0080(18) -0.0039(19) -0.0023(17)
C6 0.050(3) 0.028(2) 0.032(3) 0.002(2) -0.007(2) -0.017(2)
C7 0.056(3) 0.038(3) 0.022(3) 0.004(2) -0.013(2) -0.020(2)
C8 0.026(2) 0.027(2) 0.038(3) -0.011(2) -0.004(2) 0.0077(19)
C9 0.021(2) 0.023(2) 0.034(3) -0.0053(19) -0.002(2) 0.0046(17)
C10 0.025(3) 0.040(3) 0.046(3) -0.009(2) 0.003(2) 0.007(2)
C11 0.016(2) 0.048(3) 0.044(3) -0.003(3) -0.003(2) 0.001(2)
C12 0.019(2) 0.041(3) 0.032(3) -0.009(2) -0.003(2) -0.0050(19)
C13 0.021(2) 0.021(2) 0.021(2) 0.0000(17) -0.0001(18) -0.0026(17)
C14 0.023(2) 0.022(2) 0.023(2) -0.0032(18) 0.0026(19) -0.0039(17)
C15 0.022(2) 0.0170(19) 0.023(2) -0.0040(17) 0.0022(18) 0.0008(16)
C16 0.036(3) 0.035(3) 0.022(2) 0.008(2) 0.005(2) 0.013(2)
C17 0.042(3) 0.038(3) 0.022(2) 0.005(2) 0.011(2) 0.010(2)
C18 0.026(2) 0.024(2) 0.028(3) -0.0025(19) 0.008(2) -0.0007(18)
C19 0.028(2) 0.029(2) 0.029(3) 0.003(2) 0.000(2) 0.0071(19)
C20 0.033(3) 0.028(2) 0.021(2) -0.0029(19) 0.006(2) 0.0037(19)
C21 0.037(3) 0.030(2) 0.034(3) -0.003(2) 0.009(2) 0.001(2)
C22 0.026(2) 0.020(2) 0.020(2) 0.0016(17) 0.0027(19) 0.0014(17)
C23 0.020(2) 0.023(2) 0.023(2) 0.0026(18) -0.0023(18) 0.0008(17)
C24 0.033(2) 0.019(2) 0.037(3) 0.003(2) -0.007(2) -0.0034(19)
C25 0.031(2) 0.026(2) 0.035(3) 0.003(2) -0.011(2) -0.0028(19)
C26 0.018(2) 0.023(2) 0.022(2) 0.0055(18) -0.0024(18) 0.0007(17)
C27 0.029(2) 0.019(2) 0.029(3) 0.0039(18) -0.004(2) -0.0013(17)
C28 0.026(2) 0.026(2) 0.027(3) 0.004(2) -0.007(2) -0.0065(19)
C29 0.022(2) 0.030(2) 0.027(3) 0.007(2) 0.002(2) 0.0005(18)
C30 0.017(2) 0.025(2) 0.021(2) 0.0055(18) 0.0038(18) 0.0009(17)
C31 0.019(2) 0.042(3) 0.034(3) 0.013(2) 0.006(2) -0.001(2)
C32 0.014(2) 0.051(3) 0.036(3) 0.014(2) -0.003(2) 0.001(2)
C33 0.021(2) 0.037(3) 0.024(2) 0.013(2) -0.0039(19) 0.0008(19)
C34 0.023(2) 0.022(2) 0.019(2) 0.0015(17) -0.0001(18) -0.0025(17)
C35 0.020(2) 0.021(2) 0.022(2) 0.0025(18) 0.0007(18) -0.0004(16)
C36 0.021(2) 0.023(2) 0.019(2) 0.0043(17) 0.0004(18) -0.0036(17)
C37 0.028(2) 0.023(2) 0.044(3) -0.005(2) 0.018(2) -0.0005(18)
C38 0.034(3) 0.019(2) 0.046(3) -0.005(2) 0.017(2) -0.0067(19)
C39 0.019(2) 0.025(2) 0.031(3) 0.002(2) 0.0064(19) -0.0009(18)
C40 0.032(2) 0.028(2) 0.042(3) -0.006(2) 0.018(2) -0.003(2)
C41 0.032(2) 0.021(2) 0.044(3) -0.008(2) 0.015(2) -0.0062(19)
C42 0.025(2) 0.025(2) 0.041(3) 0.002(2) 0.006(2) -0.0047(19)
N1 0.0195(18) 0.0200(17) 0.025(2) -0.0072(15) -0.0040(16) -0.0013(14)
N2 0.0142(16) 0.0206(17) 0.0204(19) 0.0008(14) -0.0018(15) 0.0003(13)
N3 0.0181(17) 0.0205(17) 0.0200(19) -0.0023(14) 0.0001(15) -0.0002(14)
N4 0.0145(16) 0.0230(17) 0.0186(19) 0.0005(15) 0.0029(14) -0.0033(14)
N5 0.0160(16) 0.0191(17) 0.0174(18) 0.0016(14) -0.0021(14) 0.0011(13)
N6 0.0180(18) 0.0218(17) 0.0213(19) 0.0046(15) -0.0027(15) -0.0007(14)
O1 0.0250(16) 0.050(2) 0.0281(19) 0.0165(16) 0.0006(15) -0.0017(15)
O2 0.0240(18) 0.067(3) 0.039(2) 0.0291(19) 0.0116(16) 0.0043(16)
O1W 0.0411(19) 0.043(2) 0.0287(19) -0.0056(16) 0.0032(16) 0.0110(16)
O3 0.039(2) 0.049(2) 0.083(3) -0.043(2) -0.013(2) 0.0183(18)
O2W 0.049(2) 0.051(2) 0.054(3) 0.016(2) 0.000(2) -0.0084(19)
O4 0.0318(17) 0.0371(19) 0.037(2) -0.0191(16) -0.0039(16) -0.0064(15)
O3W 0.070(3) 0.039(2) 0.050(3) -0.0172(19) -0.018(2) 0.014(2)
O5 0.0310(17) 0.0324(17) 0.0196(16) -0.0018(13) -0.0012(14) -0.0141(14)
O4W 0.053(2) 0.056(2) 0.037(2) -0.0043(18) 0.0102(19) 0.0160(19)
O6 0.062(2) 0.051(2) 0.0242(19) 0.0037(17) -0.0084(18) -0.035(2)
O5W 0.0333(19) 0.052(2) 0.034(2) 0.0005(17) -0.0024(16) -0.0056(16)
O7 0.055(2) 0.055(2) 0.041(2) -0.0057(19) 0.007(2) 0.031(2)
O6W 0.023(2) 0.053(3) 0.036(3) 0.003(2) 0.001(2) -0.009(2)
O8 0.075(3) 0.046(2) 0.036(2) -0.0008(18) 0.023(2) 0.022(2)
O7W 0.169(6) 0.058(3) 0.071(4) -0.019(3) 0.051(4) -0.014(3)
O9 0.0303(17) 0.0251(16) 0.040(2) 0.0103(15) -0.0074(15) -0.0020(14)
O8W 0.073(3) 0.147(5) 0.067(4) -0.002(4) 0.032(3) -0.005(4)
O10 0.0156(15) 0.0285(16) 0.0362(19) 0.0122(14) -0.0012(14) 0.0002(12)
O9W 0.077(5) 0.109(7) 0.041(4) 0.005(4) 0.016(3) -0.031(5)
O11 0.045(2) 0.0266(18) 0.088(3) -0.0036(19) 0.039(2) -0.0086(15)
O10W 0.059(4) 0.109(7) 0.072(5) 0.003(5) 0.029(4) 0.000(4)
O12 0.0345(19) 0.0357(19) 0.076(3) -0.013(2) 0.032(2) -0.0092(16)
O12W 0.0344(19) 0.0418(19) 0.034(2) 0.0012(16) 0.0088(16) 0.0052(15)
Co1 0.0121(3) 0.0157(3) 0.0165(3) -0.0001(2) -0.0014(2) -0.0007(2)
Eu1 0.02583(13) 0.02113(12) 0.01918(13) 0.00177(9) -0.00381(9) 0.00670(9)
O13W 0.219(13) 0.53(3) 0.290(17) -0.146(19) -0.017(12) -0.113(16)
O6W1 0.042(8) 0.040(8) 0.048(9) 0.019(6) 0.037(7) 0.017(6)
O14 0.070(12) 0.077(13) 0.051(11) -0.014(10) 0.028(9) -0.022(10)
O9W1 0.130(19) 0.114(19) 0.047(12) -0.005(13) 0.029(12) 0.040(17)

loop_
_atom_type_symbol
_atom_type_description
_atom_type_scat_dispersion_real
_atom_type_scat_dispersion_imag
_atom_type_scat_source
C C 0.0033 0.0016 'International Tables Vol C Tables 4.2.6.8 and 6.1.1.4'
H H 0.0000 0.0000 'International Tables Vol C Tables 4.2.6.8 and 6.1.1.4'
Co Co 0.3494 0.9721 'International Tables Vol C Tables 4.2.6.8 and 6.1.1.4'
Eu Eu -0.1578 3.6682 'International Tables Vol C Tables 4.2.6.8 and 6.1.1.4'
N N 0.0061 0.0033 'International Tables Vol C Tables 4.2.6.8 and 6.1.1.4'
O O 0.0106 0.0060 'International Tables Vol C Tables 4.2.6.8 and 6.1.1.4'

loop_
_geom_angle_atom_site_label_1
_geom_angle_atom_site_label_2
_geom_angle_atom_site_label_3
_geom_angle
_geom_angle_site_symmetry_1
_geom_angle_site_symmetry_3
O6 C1 O5 120.1(4) . .
O6 C1 C2 119.8(4) . .
O5 C1 C2 120.1(4) . .
O6 C1 Eu1 59.6(2) . 4
O5 C1 Eu1 60.5(2) . 4
C2 C1 Eu1 178.8(3) . 4
C3 C2 C7 119.2(4) . .
C3 C2 C1 119.5(4) . .
C7 C2 C1 121.3(4) . .
C2 C3 C4 120.6(5) . .
C2 C3 H3 119.7 . .
C4 C3 H3 119.7 . .
C3 C4 C5 120.5(4) . .
C3 C4 H4 119.8 . .
C5 C4 H4 119.8 . .
C6 C5 C4 119.0(4) . .
C6 C5 N1 121.4(4) . .
C4 C5 N1 119.6(4) . .
C5 C6 C7 120.3(4) . .
C5 C6 H6 119.9 . .
C7 C6 H6 119.9 . .
C2 C7 C6 120.4(5) . .
C2 C7 H7 119.8 . .
C6 C7 H7 119.8 . .
O3 C8 N1 127.9(4) . .
O3 C8 C9 120.5(4) . .
N1 C8 C9 111.6(4) . .
N2 C9 C10 120.4(4) . .
N2 C9 C8 112.5(4) . .
C10 C9 C8 127.2(4) . .
C11 C10 C9 118.1(5) . .
C11 C10 H10 120.9 . .
C9 C10 H10 120.9 . .
C10 C11 C12 120.6(4) . .
C10 C11 H11 119.7 . .
C12 C11 H11 119.7 . .
C11 C12 C13 118.5(4) . .
C11 C12 H12 120.7 . .
C13 C12 H12 120.7 . .
N2 C13 C12 119.8(4) . .
N2 C13 C14 112.5(3) . .
C12 C13 C14 127.6(4) . .
O4 C14 N3 127.1(4) . .
O4 C14 C13 120.8(4) . .
N3 C14 C13 112.1(4) . .
C20 C15 C16 119.0(4) . .
C20 C15 N3 119.7(4) . .
C16 C15 N3 121.2(4) . .
C17 C16 C15 119.8(4) . .
C17 C16 H16 120.1 . .
C15 C16 H16 120.1 . .
C16 C17 C18 121.7(5) . .
C16 C17 H17 119.2 . .
C18 C17 H17 119.2 . .
C17 C18 C19 118.5(4) . .
C17 C18 C21 121.6(4) . .
C19 C18 C21 119.7(4) . .
C20 C19 C18 120.2(4) . .
C20 C19 H19 119.9 . .
C18 C19 H19 119.9 . .
C15 C20 C19 120.7(4) . .
C15 C20 H20 119.6 . .
C19 C20 H20 119.6 . .
O8 C21 O7 124.0(5) . .
O8 C21 C18 122.7(5) . .
O7 C21 C18 113.3(4) . .
O9 C22 O10 120.2(4) . .
O9 C22 C23 120.3(4) . .
O10 C22 C23 119.5(4) . .
O9 C22 Eu1 59.5(2) . .
O10 C22 Eu1 60.7(2) . .
C23 C22 Eu1 175.7(3) . .
C28 C23 C24 119.8(4) . .
C28 C23 C22 120.3(4) . .
C24 C23 C22 119.9(4) . .
C25 C24 C23 119.4(4) . .
C25 C24 H24 120.3 . .
C23 C24 H24 120.3 . .
C24 C25 C26 121.1(4) . .
C24 C25 H25 119.5 . .
C26 C25 H25 119.5 . .
C27 C26 C25 118.6(4) . .
C27 C26 N6 121.4(4) . .
C25 C26 N6 119.9(4) . .
C28 C27 C26 120.3(4) . .
C28 C27 H27 119.8 . .
C26 C27 H27 119.8 . .
C23 C28 C27 120.7(4) . .
C23 C28 H28 119.7 . .
C27 C28 H28 119.7 . .
O2 C29 N6 127.0(4) . .
O2 C29 C30 121.4(4) . .
N6 C29 C30 111.6(4) . .
N5 C30 C31 120.4(4) . .
N5 C30 C29 112.4(3) . .
C31 C30 C29 127.2(4) . .
C32 C31 C30 118.0(4) . .
C32 C31 H31 121.0 . .
C30 C31 H31 121.0 . .
C33 C32 C31 120.9(4) . .
C33 C32 H32 119.6 . .
C31 C32 H32 119.6 . .
C32 C33 C34 118.4(4) . .
C32 C33 H33 120.8 . .
C34 C33 H33 120.8 . .
N5 C34 C33 120.0(4) . .
N5 C34 C35 111.9(3) . .
C33 C34 C35 128.1(4) . .
O1 C35 N4 127.1(4) . .
O1 C35 C34 121.0(4) . .
N4 C35 C34 111.9(4) . .
C41 C36 C37 119.2(4) . .
C41 C36 N4 120.8(4) . .
C37 C36 N4 120.0(4) . .
C38 C37 C36 120.7(4) . .
C38 C37 H37 119.6 . .
C36 C37 H37 119.6 . .
C37 C38 C39 120.2(4) . .
C37 C38 H38 119.9 . .
C39 C38 H38 119.9 . .
C38 C39 C40 119.6(4) . .
C38 C39 C42 121.4(4) . .
C40 C39 C42 119.0(4) . .
C39 C40 C41 119.8(4) . .
C39 C40 H40 120.1 . .
C41 C40 H40 120.1 . .
C36 C41 C40 120.5(4) . .
C36 C41 H41 119.8 . .
C40 C41 H41 119.8 . .
O12 C42 O11 123.5(4) . .
O12 C42 C39 123.8(4) . .
O11 C42 C39 112.7(4) . .
C8 N1 C5 117.0(4) . .
C8 N1 Co1 115.9(3) . .
C5 N1 Co1 127.1(3) . .
C9 N2 C13 122.6(4) . .
C9 N2 Co1 118.9(3) . .
C13 N2 Co1 118.6(3) . .
C14 N3 C15 119.1(3) . .
C14 N3 Co1 115.2(3) . .
C15 N3 Co1 125.1(3) . .
C35 N4 C36 118.4(3) . .
C35 N4 Co1 115.8(3) . .
C36 N4 Co1 125.7(3) . .
C30 N5 C34 122.4(3) . .
C30 N5 Co1 119.1(3) . .
C34 N5 Co1 118.6(3) . .
C29 N6 C26 117.7(4) . .
C29 N6 Co1 115.4(3) . .
C26 N6 Co1 126.9(3) . .
C1 O5 Eu1 92.7(3) . 4
C1 O6 Eu1 93.9(3) . 4
C21 O7 H7A 109.5 . .
C22 O9 Eu1 94.4(3) . .
C22 O10 Eu1 93.2(2) . .
C42 O11 H11A 109.5 . .
N5 Co1 N2 178.92(16) . .
N5 Co1 N4 81.52(14) . .
N2 Co1 N4 97.71(14) . .
N5 Co1 N1 98.03(15) . .
N2 Co1 N1 81.22(15) . .
N4 Co1 N1 91.35(15) . .
N5 Co1 N6 81.08(15) . .
N2 Co1 N6 99.70(15) . .
N4 Co1 N6 162.57(14) . .
N1 Co1 N6 92.16(16) . .
N5 Co1 N3 99.21(14) . .
N2 Co1 N3 81.55(14) . .
N4 Co1 N3 92.04(14) . .
N1 Co1 N3 162.74(14) . .
N6 Co1 N3 89.65(15) . .
O6 Eu1 O5 53.30(11) 4_656 4_656
O6 Eu1 O5W 87.05(14) 4_656 .
O5 Eu1 O5W 71.49(11) 4_656 .
O6 Eu1 O2W 84.16(14) 4_656 .
O5 Eu1 O2W 71.26(12) 4_656 .
O5W Eu1 O2W 139.05(13) . .
O6 Eu1 O1W 129.12(11) 4_656 .
O5 Eu1 O1W 75.91(11) 4_656 .
O5W Eu1 O1W 78.81(12) . .
O2W Eu1 O1W 76.24(13) . .
O6 Eu1 O4W 79.18(13) 4_656 .
O5 Eu1 O4W 120.37(12) 4_656 .
O5W Eu1 O4W 72.43(13) . .
O2W Eu1 O4W 143.50(14) . .
O1W Eu1 O4W 138.39(13) . .
O6 Eu1 O9 142.46(12) 4_656 .
O5 Eu1 O9 143.30(11) 4_656 .
O5W Eu1 O9 127.47(11) . .
O2W Eu1 O9 77.81(12) . .
O1W Eu1 O9 77.99(11) . .
O4W Eu1 O9 96.25(12) . .
O6 Eu1 O3W 73.89(12) 4_656 .
O5 Eu1 O3W 117.60(12) 4_656 .
O5W Eu1 O3W 141.55(14) . .
O2W Eu1 O3W 72.88(15) . .
O1W Eu1 O3W 138.81(13) . .
O4W Eu1 O3W 71.38(15) . .
O9 Eu1 O3W 69.43(12) . .
O6 Eu1 O10 150.50(12) 4_656 .
O5 Eu1 O10 137.40(11) 4_656 .
O5W Eu1 O10 75.93(11) . .
O2W Eu1 O10 124.31(11) . .
O1W Eu1 O10 71.43(11) . .
O4W Eu1 O10 72.83(11) . .
O9 Eu1 O10 52.11(10) . .
O3W Eu1 O10 104.99(12) . .
O6 Eu1 C1 26.50(12) 4_656 4_656
O5 Eu1 C1 26.80(11) 4_656 4_656
O5W Eu1 C1 78.03(13) . 4_656
O2W Eu1 C1 76.45(13) . 4_656
O1W Eu1 C1 102.68(12) . 4_656
O4W Eu1 C1 100.06(13) . 4_656
O9 Eu1 C1 153.24(12) . 4_656
O3W Eu1 C1 95.90(13) . 4_656
O10 Eu1 C1 153.94(12) . 4_656
O6 Eu1 C22 157.07(12) 4_656 .
O5 Eu1 C22 149.59(11) 4_656 .
O5W Eu1 C22 101.85(12) . .
O2W Eu1 C22 101.60(12) . .
O1W Eu1 C22 73.67(12) . .
O4W Eu1 C22 83.42(12) . .
O9 Eu1 C22 26.04(11) . .
O3W Eu1 C22 86.51(12) . .
O10 Eu1 C22 26.09(10) . .
C1 Eu1 C22 176.25(13) 4_656 .

loop_
_geom_bond_atom_site_label_1
_geom_bond_atom_site_label_2
_geom_bond_distance
_geom_bond_site_symmetry_2
C1 O6 1.254(5) .
C1 O5 1.266(5) .
C1 C2 1.490(6) .
C1 Eu1 2.805(4) 4
C2 C3 1.368(6) .
C2 C7 1.372(6) .
C3 C4 1.375(6) .
C3 H3 0.9500 .
C4 C5 1.382(6) .
C4 H4 0.9500 .
C5 C6 1.368(7) .
C5 N1 1.425(5) .
C6 C7 1.388(6) .
C6 H6 0.9500 .
C7 H7 0.9500 .
C8 O3 1.239(6) .
C8 N1 1.327(6) .
C8 C9 1.492(6) .
C9 N2 1.324(5) .
C9 C10 1.386(7) .
C10 C11 1.380(7) .
C10 H10 0.9500 .
C11 C12 1.381(7) .
C11 H11 0.9500 .
C12 C13 1.383(6) .
C12 H12 0.9500 .
C13 N2 1.336(5) .
C13 C14 1.485(6) .
C14 O4 1.253(5) .
C14 N3 1.336(5) .
C15 C20 1.379(6) .
C15 C16 1.391(6) .
C15 N3 1.420(5) .
C16 C17 1.369(6) .
C16 H16 0.9500 .
C17 C18 1.378(7) .
C17 H17 0.9500 .
C18 C19 1.391(7) .
C18 C21 1.490(6) .
C19 C20 1.381(6) .
C19 H19 0.9500 .
C20 H20 0.9500 .
C21 O8 1.219(6) .
C21 O7 1.302(6) .
C22 O9 1.259(5) .
C22 O10 1.260(5) .
C22 C23 1.488(6) .
C22 Eu1 2.861(4) .
C23 C28 1.379(6) .
C23 C24 1.385(6) .
C24 C25 1.385(6) .
C24 H24 0.9500 .
C25 C26 1.392(6) .
C25 H25 0.9500 .
C26 C27 1.387(6) .
C26 N6 1.424(5) .
C27 C28 1.381(6) .
C27 H27 0.9500 .
C28 H28 0.9500 .
C29 O2 1.250(6) .
C29 N6 1.330(6) .
C29 C30 1.491(6) .
C30 N5 1.323(5) .
C30 C31 1.385(6) .
C31 C32 1.379(6) .
C31 H31 0.9500 .
C32 C33 1.377(6) .
C32 H32 0.9500 .
C33 C34 1.378(6) .
C33 H33 0.9500 .
C34 N5 1.338(5) .
C34 C35 1.498(6) .
C35 O1 1.245(5) .
C35 N4 1.324(5) .
C36 C41 1.380(6) .
C36 C37 1.386(6) .
C36 N4 1.428(5) .
C37 C38 1.375(7) .
C37 H37 0.9500 .
C38 C39 1.385(7) .
C38 H38 0.9500 .
C39 C40 1.385(6) .
C39 C42 1.495(6) .
C40 C41 1.390(6) .
C40 H40 0.9500 .
C41 H41 0.9500 .
C42 O12 1.206(6) .
C42 O11 1.312(5) .
N1 Co1 1.957(3) .
N2 Co1 1.860(3) .
N3 Co1 1.966(3) .
N4 Co1 1.955(3) .
N5 Co1 1.860(3) .
N6 Co1 1.965(4) .
O1W Eu1 2.457(3) .
O2W Eu1 2.454(4) .
O3W Eu1 2.477(4) .
O5 Eu1 2.444(3) 4
O4W Eu1 2.464(4) .
O6 Eu1 2.426(3) 4
O5W Eu1 2.448(3) .
O7 H7A 0.8400 .
O9 Eu1 2.473(3) .
O10 Eu1 2.498(3) .
O11 H11A 0.8400 .
Eu1 O6 2.426(3) 4_656
Eu1 O5 2.444(3) 4_656
Eu1 C1 2.805(4) 4_656

loop_
_geom_torsion_atom_site_label_1
_geom_torsion_atom_site_label_2
_geom_torsion_atom_site_label_3
_geom_torsion_atom_site_label_4
_geom_torsion
_geom_torsion_site_symmetry_1
_geom_torsion_site_symmetry_4
O6 C1 C2 C3 -167.8(5) . .
O5 C1 C2 C3 11.5(7) . .
Eu1 C1 C2 C3 -107(17) 4 .
O6 C1 C2 C7 9.3(8) . .
O5 C1 C2 C7 -171.5(5) . .
Eu1 C1 C2 C7 70(17) 4 .
C7 C2 C3 C4 1.0(8) . .
C1 C2 C3 C4 178.1(5) . .
C2 C3 C4 C5 -1.4(9) . .
C3 C4 C5 C6 1.8(8) . .
C3 C4 C5 N1 -177.2(5) . .
C4 C5 C6 C7 -1.8(8) . .
N1 C5 C6 C7 177.2(5) . .
C3 C2 C7 C6 -1.0(8) . .
C1 C2 C7 C6 -178.0(5) . .
C5 C6 C7 C2 1.4(9) . .
O3 C8 C9 N2 179.8(5) . .
N1 C8 C9 N2 0.4(6) . .
O3 C8 C9 C10 0.8(9) . .
N1 C8 C9 C10 -178.7(5) . .
N2 C9 C10 C11 1.3(8) . .
C8 C9 C10 C11 -179.7(5) . .
C9 C10 C11 C12 -0.8(8) . .
C10 C11 C12 C13 -0.4(8) . .
C11 C12 C13 N2 1.1(7) . .
C11 C12 C13 C14 176.6(5) . .
N2 C13 C14 O4 173.6(4) . .
C12 C13 C14 O4 -2.2(7) . .
N2 C13 C14 N3 -4.8(5) . .
C12 C13 C14 N3 179.5(4) . .
C20 C15 C16 C17 -3.2(7) . .
N3 C15 C16 C17 179.4(4) . .
C15 C16 C17 C18 2.1(8) . .
C16 C17 C18 C19 0.2(8) . .
C16 C17 C18 C21 -174.5(5) . .
C17 C18 C19 C20 -1.5(7) . .
C21 C18 C19 C20 173.3(4) . .
C16 C15 C20 C19 1.9(7) . .
N3 C15 C20 C19 179.4(4) . .
C18 C19 C20 C15 0.5(7) . .
C17 C18 C21 O8 7.1(8) . .
C19 C18 C21 O8 -167.6(5) . .
C17 C18 C21 O7 -173.5(5) . .
C19 C18 C21 O7 11.8(6) . .
O9 C22 C23 C28 155.9(5) . .
O10 C22 C23 C28 -26.1(7) . .
Eu1 C22 C23 C28 -117(4) . .
O9 C22 C23 C24 -25.2(7) . .
O10 C22 C23 C24 152.8(5) . .
Eu1 C22 C23 C24 62(4) . .
C28 C23 C24 C25 3.1(7) . .
C22 C23 C24 C25 -175.8(4) . .
C23 C24 C25 C26 -1.8(8) . .
C24 C25 C26 C27 -1.2(8) . .
C24 C25 C26 N6 175.9(5) . .
C25 C26 C27 C28 2.9(7) . .
N6 C26 C27 C28 -174.1(4) . .
C24 C23 C28 C27 -1.4(7) . .
C22 C23 C28 C27 177.5(4) . .
C26 C27 C28 C23 -1.7(8) . .
O2 C29 C30 N5 174.5(4) . .
N6 C29 C30 N5 -4.7(5) . .
O2 C29 C30 C31 -5.9(8) . .
N6 C29 C30 C31 174.9(4) . .
N5 C30 C31 C32 -0.7(7) . .
C29 C30 C31 C32 179.8(5) . .
C30 C31 C32 C33 0.7(8) . .
C31 C32 C33 C34 -0.7(8) . .
C32 C33 C34 N5 0.8(7) . .
C32 C33 C34 C35 -176.7(5) . .
N5 C34 C35 O1 179.6(4) . .
C33 C34 C35 O1 -2.7(7) . .
N5 C34 C35 N4 -1.7(5) . .
C33 C34 C35 N4 176.0(4) . .
C41 C36 C37 C38 1.8(7) . .
N4 C36 C37 C38 -179.6(4) . .
C36 C37 C38 C39 -0.4(8) . .
C37 C38 C39 C40 -0.6(8) . .
C37 C38 C39 C42 177.6(5) . .
C38 C39 C40 C41 0.2(7) . .
C42 C39 C40 C41 -178.1(5) . .
C37 C36 C41 C40 -2.2(7) . .
N4 C36 C41 C40 179.3(4) . .
C39 C40 C41 C36 1.2(8) . .
C38 C39 C42 O12 175.9(5) . .
C40 C39 C42 O12 -5.8(8) . .
C38 C39 C42 O11 -3.8(7) . .
C40 C39 C42 O11 174.5(5) . .
O3 C8 N1 C5 0.2(8) . .
C9 C8 N1 C5 179.7(4) . .
O3 C8 N1 Co1 -179.7(5) . .
C9 C8 N1 Co1 -0.3(5) . .
C6 C5 N1 C8 -98.3(6) . .
C4 C5 N1 C8 80.7(6) . .
C6 C5 N1 Co1 81.6(6) . .
C4 C5 N1 Co1 -99.4(5) . .
C10 C9 N2 C13 -0.7(7) . .
C8 C9 N2 C13 -179.8(4) . .
C10 C9 N2 Co1 178.8(4) . .
C8 C9 N2 Co1 -0.3(5) . .
C12 C13 N2 C9 -0.6(7) . .
C14 C13 N2 C9 -176.7(4) . .
C12 C13 N2 Co1 179.9(3) . .
C14 C13 N2 Co1 3.8(5) . .
O4 C14 N3 C15 -3.4(7) . .
C13 C14 N3 C15 174.8(4) . .
O4 C14 N3 Co1 -174.5(4) . .
C13 C14 N3 Co1 3.7(5) . .
C20 C15 N3 C14 121.8(4) . .
C16 C15 N3 C14 -60.7(6) . .
C20 C15 N3 Co1 -68.0(5) . .
C16 C15 N3 Co1 109.4(4) . .
O1 C35 N4 C36 4.6(7) . .
C34 C35 N4 C36 -174.0(4) . .
O1 C35 N4 Co1 -176.7(4) . .
C34 C35 N4 Co1 4.7(4) . .
C41 C36 N4 C35 -101.3(5) . .
C37 C36 N4 C35 80.1(5) . .
C41 C36 N4 Co1 80.2(5) . .
C37 C36 N4 Co1 -98.4(4) . .
C31 C30 N5 C34 0.8(7) . .
C29 C30 N5 C34 -179.6(4) . .
C31 C30 N5 Co1 -179.9(3) . .
C29 C30 N5 Co1 -0.3(5) . .
C33 C34 N5 C30 -0.9(6) . .
C35 C34 N5 C30 177.0(4) . .
C33 C34 N5 Co1 179.9(3) . .
C35 C34 N5 Co1 -2.3(5) . .
O2 C29 N6 C26 9.6(7) . .
C30 C29 N6 C26 -171.2(4) . .
O2 C29 N6 Co1 -171.8(4) . .
C30 C29 N6 Co1 7.4(5) . .
C27 C26 N6 C29 -120.3(5) . .
C25 C26 N6 C29 62.7(6) . .
C27 C26 N6 Co1 61.3(6) . .
C25 C26 N6 Co1 -115.7(4) . .
O6 C1 O5 Eu1 0.4(5) . 4
C2 C1 O5 Eu1 -178.8(4) . 4
O5 C1 O6 Eu1 -0.4(5) . 4
C2 C1 O6 Eu1 178.8(4) . 4
O10 C22 O9 Eu1 -3.0(5) . .
C23 C22 O9 Eu1 175.0(4) . .
O9 C22 O10 Eu1 2.9(4) . .
C23 C22 O10 Eu1 -175.0(4) . .
C30 N5 Co1 N2 140(8) . .
C34 N5 Co1 N2 -41(8) . .
C30 N5 Co1 N4 -175.5(3) . .
C34 N5 Co1 N4 3.8(3) . .
C30 N5 Co1 N1 94.3(3) . .
C34 N5 Co1 N1 -86.4(3) . .
C30 N5 Co1 N6 3.4(3) . .
C34 N5 Co1 N6 -177.3(3) . .
C30 N5 Co1 N3 -84.8(3) . .
C34 N5 Co1 N3 94.5(3) . .
C9 N2 Co1 N5 -46(8) . .
C13 N2 Co1 N5 134(8) . .
C9 N2 Co1 N4 -90.1(4) . .
C13 N2 Co1 N4 89.5(3) . .
C9 N2 Co1 N1 0.1(3) . .
C13 N2 Co1 N1 179.7(3) . .
C9 N2 Co1 N6 90.8(4) . .
C13 N2 Co1 N6 -89.6(3) . .
C9 N2 Co1 N3 179.0(4) . .
C13 N2 Co1 N3 -1.5(3) . .
C35 N4 Co1 N5 -4.8(3) . .
C36 N4 Co1 N5 173.8(3) . .
C35 N4 Co1 N2 174.5(3) . .
C36 N4 Co1 N2 -7.0(3) . .
C35 N4 Co1 N1 93.2(3) . .
C36 N4 Co1 N1 -88.3(3) . .
C35 N4 Co1 N6 -8.4(7) . .
C36 N4 Co1 N6 170.1(4) . .
C35 N4 Co1 N3 -103.8(3) . .
C36 N4 Co1 N3 74.8(3) . .
C8 N1 Co1 N5 179.3(4) . .
C5 N1 Co1 N5 -0.6(4) . .
C8 N1 Co1 N2 0.1(4) . .
C5 N1 Co1 N2 -179.8(4) . .
C8 N1 Co1 N4 97.7(4) . .
C5 N1 Co1 N4 -82.2(4) . .
C8 N1 Co1 N6 -99.4(4) . .
C5 N1 Co1 N6 80.7(4) . .
C8 N1 Co1 N3 -3.6(8) . .
C5 N1 Co1 N3 176.5(4) . .
C29 N6 Co1 N5 -6.1(3) . .
C26 N6 Co1 N5 172.3(4) . .
C29 N6 Co1 N2 174.6(3) . .
C26 N6 Co1 N2 -7.0(4) . .
C29 N6 Co1 N4 -2.5(7) . .
C26 N6 Co1 N4 176.0(4) . .
C29 N6 Co1 N1 -103.9(3) . .
C26 N6 Co1 N1 74.5(4) . .
C29 N6 Co1 N3 93.2(3) . .
C26 N6 Co1 N3 -88.3(4) . .
C14 N3 Co1 N5 179.3(3) . .
C15 N3 Co1 N5 8.8(4) . .
C14 N3 Co1 N2 -1.5(3) . .
C15 N3 Co1 N2 -172.0(4) . .
C14 N3 Co1 N4 -99.0(3) . .
C15 N3 Co1 N4 90.5(3) . .
C14 N3 Co1 N1 2.2(7) . .
C15 N3 Co1 N1 -168.3(5) . .
C14 N3 Co1 N6 98.4(3) . .
C15 N3 Co1 N6 -72.1(3) . .
C22 O9 Eu1 O6 -141.2(3) . 4_656
C22 O9 Eu1 O5 122.8(3) . 4_656
C22 O9 Eu1 O5W 11.7(3) . .
C22 O9 Eu1 O2W 155.6(3) . .
C22 O9 Eu1 O1W 77.3(3) . .
C22 O9 Eu1 O4W -60.9(3) . .
C22 O9 Eu1 O3W -128.3(3) . .
C22 O9 Eu1 O10 1.6(2) . .
C22 O9 Eu1 C1 171.7(3) . 4_656
C22 O10 Eu1 O6 130.0(3) . 4_656
C22 O10 Eu1 O5 -132.5(3) . 4_656
C22 O10 Eu1 O5W -173.4(3) . .
C22 O10 Eu1 O2W -32.9(3) . .
C22 O10 Eu1 O1W -90.7(3) . .
C22 O10 Eu1 O4W 111.0(3) . .
C22 O10 Eu1 O9 -1.6(2) . .
C22 O10 Eu1 O3W 46.4(3) . .
C22 O10 Eu1 C1 -171.5(3) . 4_656
O9 C22 Eu1 O6 78.3(5) . 4_656
O10 C22 Eu1 O6 -104.6(4) . 4_656
C23 C22 Eu1 O6 -11(4) . 4_656
O9 C22 Eu1 O5 -97.0(3) . 4_656
O10 C22 Eu1 O5 80.1(4) . 4_656
C23 C22 Eu1 O5 174(4) . 4_656
O9 C22 Eu1 O5W -170.5(3) . .
O10 C22 Eu1 O5W 6.5(3) . .
C23 C22 Eu1 O5W 100(4) . .
O9 C22 Eu1 O2W -24.3(3) . .
O10 C22 Eu1 O2W 152.7(3) . .
C23 C22 Eu1 O2W -114(4) . .
O9 C22 Eu1 O1W -96.1(3) . .
O10 C22 Eu1 O1W 81.0(3) . .
C23 C22 Eu1 O1W 175(4) . .
O9 C22 Eu1 O4W 119.1(3) . .
O10 C22 Eu1 O4W -63.9(3) . .
C23 C22 Eu1 O4W 30(4) . .
O10 C22 Eu1 O9 177.1(4) . .
C23 C22 Eu1 O9 -89(4) . .
O9 C22 Eu1 O3W 47.4(3) . .
O10 C22 Eu1 O3W -135.5(3) . .
C23 C22 Eu1 O3W -42(4) . .
O9 C22 Eu1 O10 -177.1(4) . .
C23 C22 Eu1 O10 94(4) . .
O9 C22 Eu1 C1 -83(2) . 4_656
O10 C22 Eu1 C1 94(2) . 4_656
C23 C22 Eu1 C1 -172(3) . 4_656
